data_7117987
loop_
_publ_author_name
'Mikihiro Hayashi'
'Kazuya Otsubo'
'Tatsuhisa Kato'
'Kunihisa Sugimoto'
'Akihiko Fujiwara'
'Hiroshi Kitagawa'

_publ_section_title
;
 A compact planar low-energy-gap molecule with a donor-acceptor-donor
 nature based on a bimetal dithiolene complex
;
_journal_name_full Chem.Commun.
_journal_page_first 15796
_journal_paper_doi 10.1039/C5cc06149K
_journal_volume 51
_journal_year 2015
_chemical_formula_moiety 'C46 N6 Ni2 O2 S10'
_chemical_formula_sum 'C46 N6 Ni2 O2 S10'
_chemical_formula_weight 1106.55
_chemical_name_systematic 1_150K
_space_group_crystal_system monoclinic
_space_group_IT_number 14
_space_group_name_Hall '-P 2yn'
_space_group_name_H-M_alt 'P 1 21/n 1'
_symmetry_space_group_name_Hall '-P 2yn'
_symmetry_space_group_name_H-M 'P 1 21/n 1'
_atom_sites_solution_primary direct
_atom_sites_solution_secondary difmap
_audit_update_record
;
2015-07-22 deposited with the CCDC.
2015-09-04 downloaded from the CCDC.
;
_cell_angle_alpha 90.0000
_cell_angle_beta 94.810(7)
_cell_angle_gamma 90.0000
_cell_formula_units_Z 2
_cell_length_a 10.885(4)
_cell_length_b 19.278(6)
_cell_length_c 13.961(5)
_cell_measurement_reflns_used 3769
_cell_measurement_temperature 150
_cell_measurement_theta_max 27.28
_cell_measurement_theta_min 1.44
_cell_volume 2919.3(18)
_computing_cell_refinement 'RAPID AUTO'
_computing_data_collection 'RAPID AUTO (Rigaku, ????)'
_computing_data_reduction 'RAPID AUTO'
_computing_molecular_graphics 'CrystalStructure 4.1'
_computing_publication_material 'CrystalStructure 4.1 (Rigaku, 2014)'
_computing_structure_refinement 'SHELXL97 (Sheldrick, 2008)'
_computing_structure_solution 'SIR2004 (Burla, et al., 2005)'
_diffrn_ambient_temperature 150
_diffrn_detector_area_resol_mean 14.706
_diffrn_measured_fraction_theta_full 0.984
_diffrn_measured_fraction_theta_max 0.984
_diffrn_measurement_device_type 'Rigaku R-AXIS IV'
_diffrn_measurement_method \w
_diffrn_radiation_wavelength 0.69960
_diffrn_reflns_av_R_equivalents 0.1558
_diffrn_reflns_laue_measured_fraction_full 0.000
_diffrn_reflns_laue_measured_fraction_max 0.000
_diffrn_reflns_limit_h_max 13
_diffrn_reflns_limit_h_min -13
_diffrn_reflns_limit_k_max 24
_diffrn_reflns_limit_k_min -24
_diffrn_reflns_limit_l_max 17
_diffrn_reflns_limit_l_min -18
_diffrn_reflns_number 18395
_diffrn_reflns_point_group_measured_fraction_full 0.000
_diffrn_reflns_point_group_measured_fraction_max 0.000
_diffrn_reflns_theta_full 27.020
_diffrn_reflns_theta_max 27.020
_diffrn_reflns_theta_min 1.777
_diffrn_standards_interval_count .
_diffrn_standards_number 0
_exptl_absorpt_coefficient_mu 0.000
_exptl_absorpt_correction_type none
_exptl_crystal_colour brown
_exptl_crystal_density_diffrn 1.259
_exptl_crystal_density_method 'not measured'
_exptl_crystal_description block
_exptl_crystal_F_000 1100.00
_exptl_crystal_size_max 0.100
_exptl_crystal_size_mid 0.100
_exptl_crystal_size_min 0.100
_refine_diff_density_max 0.88
_refine_diff_density_min -0.89
_refine_ls_extinction_method none
_refine_ls_goodness_of_fit_ref 1.028
_refine_ls_number_parameters 298
_refine_ls_number_reflns 6572
_refine_ls_number_restraints 0
_refine_ls_R_factor_all 0.1422
_refine_ls_R_factor_gt 0.0911
_refine_ls_shift/su_max 0.000
_refine_ls_structure_factor_coef Fsqd
_refine_ls_weighting_details 'w = 1/[\s^2^(Fo^2^)+(0.1423P)^2^+3.6912P] where P=(Fo^2^+2Fc^2^)/3'
_refine_ls_weighting_scheme calc
_refine_ls_wR_factor_gt 0.2372
_refine_ls_wR_factor_ref 0.2719
_reflns_number_gt 3976
_reflns_number_total 6572
_reflns_threshold_expression F^2^>2.0\s(F^2^)
_cod_data_source_file c5cc06149k2.cif
_cod_data_source_block 150k_2
_cod_original_cell_volume 2919.1(17)
_cod_database_code 7117987

loop_
_symmetry_equiv_pos_site_id
_space_group_symop_operation_xyz
1 +X,+Y,+Z
2 1/2-X,1/2+Y,1/2-Z
3 -X,-Y,-Z
4 1/2+X,1/2-Y,1/2+Z

loop_
_atom_site_label
_atom_site_type_symbol
_atom_site_fract_x
_atom_site_fract_y
_atom_site_fract_z
_atom_site_U_iso_or_equiv
_atom_site_adp_type
_atom_site_occupancy
_atom_site_site_symmetry_multiplicity
_atom_site_calc_flag
_atom_site_refinement_flags
_atom_site_disorder_assembly
_atom_site_disorder_group
Ni1 Ni 0.92178(7) 0.11825(4) 0.37128(6) 0.0277(3) Uani 1 4 d . . .
S1 S 1.01643(15) 0.20532(8) 0.31703(12) 0.0325(4) Uani 1 4 d . . .
S2 S 0.74658(15) 0.15492(8) 0.31087(13) 0.0329(4) Uani 1 4 d . . .
S3 S 0.83134(14) 0.02707(8) 0.42082(12) 0.0315(4) Uani 1 4 d . . .
S4 S 1.09311(15) 0.08666(8) 0.44598(12) 0.0319(4) Uani 1 4 d . . .
S16 S 1.1508(2) 0.02616(10) 0.89110(19) 0.0656(7) Uani 1 4 d . . .
O23 O 1.1778(6) 0.0462(3) 0.9945(5) 0.0720(19) Uani 1 4 d . . .
N1 N 0.8112(5) 0.2850(2) 0.6027(4) 0.0253(11) Uani 1 4 d . . .
N3 N 0.9322(6) 0.3158(3) 0.2208(4) 0.0388(14) Uani 1 4 d . . .
N28 N 0.6863(6) 0.2708(3) 0.2166(4) 0.0394(14) Uani 1 4 d . . .
C2 C 0.9393(6) -0.0135(3) 0.4944(5) 0.0293(13) Uani 1 4 d . . .
C3 C 0.8035(6) 0.2217(3) 0.6652(5) 0.0314(14) Uani 1 4 d . . .
C4 C 0.8089(6) 0.1531(3) 0.6072(5) 0.0320(14) Uani 1 4 d . . .
C5 C 0.7790(6) 0.2340(3) 0.2578(5) 0.0329(14) Uani 1 4 d . . .
C6 C 0.7152(6) 0.2851(3) 0.5175(4) 0.0275(13) Uani 1 4 d . . .
C7 C 0.7903(6) 0.3492(3) 0.6654(5) 0.0272(13) Uani 1 4 d . . .
C8 C 0.9379(6) 0.2871(3) 0.5639(5) 0.0312(14) Uani 1 4 d . . .
C9 C 0.5850(6) 0.2695(3) 0.5433(5) 0.0333(14) Uani 1 4 d . . .
C10 C 0.9015(6) 0.2560(3) 0.2608(5) 0.0327(15) Uani 1 4 d . . .
C11 C 0.7791(6) 0.0917(3) 0.6726(5) 0.0341(15) Uani 1 4 d . . .
C12 C 0.9555(6) 0.3506(3) 0.5016(6) 0.0394(17) Uani 1 4 d . . .
C13 C 0.5002(6) 0.2771(4) 0.4499(5) 0.0403(16) Uani 1 4 d . . .
C14 C 0.8848(8) 0.0763(4) 0.7483(6) 0.050(2) Uani 1 4 d . . .
C15 C 0.8363(8) 0.3534(4) 0.1783(5) 0.0447(18) Uani 1 4 d . . .
C17 C 0.8927(7) 0.3635(3) 0.7413(5) 0.0398(17) Uani 1 4 d . . .
C18 C 0.7172(8) 0.3321(4) 0.1785(5) 0.0443(18) Uani 1 4 d . . .
C19 C 1.0940(7) 0.3530(4) 0.4839(6) 0.048(2) Uani 1 4 d . . .
C20 C 0.8640(6) 0.4302(4) 0.7922(5) 0.0410(17) Uani 1 4 d . . .
C21 C 0.3679(7) 0.2554(5) 0.4650(6) 0.051(2) Uani 1 4 d . . .
C22 C 0.9590(8) 0.4485(4) 0.8756(7) 0.062(2) Uani 1 4 d . . .
C24 C 1.0872(8) -0.0592(4) 0.8941(7) 0.058(2) Uani 1 4 d . . .
C25 C 1.1197(8) 0.4097(5) 0.4131(6) 0.063(3) Uani 1 4 d . . .
C26 C 1.2953(9) 0.0041(4) 0.8470(6) 0.058(2) Uani 1 4 d . . .

loop_
_atom_site_aniso_label
_atom_site_aniso_U_11
_atom_site_aniso_U_22
_atom_site_aniso_U_33
_atom_site_aniso_U_12
_atom_site_aniso_U_13
_atom_site_aniso_U_23
Ni1 0.0312(5) 0.0271(4) 0.0245(5) 0.0006(3) 0.0011(3) -0.0030(3)
S1 0.0333(9) 0.0338(8) 0.0301(9) -0.0022(6) 0.0014(7) 0.0003(7)
S2 0.0321(9) 0.0316(8) 0.0345(10) 0.0007(6) -0.0006(7) -0.0002(7)
S3 0.0314(8) 0.0309(8) 0.0313(9) -0.0004(6) -0.0030(7) -0.0017(7)
S4 0.0302(8) 0.0321(8) 0.0329(9) -0.0014(6) -0.0002(7) 0.0020(7)
S16 0.0757(16) 0.0368(10) 0.0769(17) 0.0077(10) -0.0370(13) -0.0046(10)
O23 0.070(4) 0.067(4) 0.078(5) -0.002(3) -0.001(3) -0.050(4)
N1 0.034(3) 0.022(2) 0.020(3) 0.002(2) 0.000(2) -0.002(2)
N3 0.054(4) 0.027(3) 0.036(3) 0.004(2) 0.005(3) -0.003(2)
N28 0.047(4) 0.034(3) 0.036(3) 0.008(3) 0.000(3) 0.006(3)
C2 0.038(3) 0.031(3) 0.019(3) -0.003(3) 0.004(3) -0.010(2)
C3 0.050(4) 0.019(3) 0.025(3) 0.006(3) 0.001(3) 0.001(2)
C4 0.048(4) 0.023(3) 0.025(3) 0.001(3) 0.003(3) -0.002(2)
C5 0.044(4) 0.027(3) 0.027(4) 0.003(3) -0.000(3) -0.006(3)
C6 0.030(3) 0.028(3) 0.023(3) -0.000(2) -0.003(3) -0.000(2)
C7 0.033(3) 0.025(3) 0.023(3) 0.003(2) 0.002(3) -0.007(2)
C8 0.028(3) 0.035(3) 0.032(4) 0.003(3) 0.011(3) -0.003(3)
C9 0.031(3) 0.041(3) 0.028(4) 0.001(3) 0.001(3) 0.004(3)
C10 0.048(4) 0.027(3) 0.024(3) 0.001(3) 0.010(3) -0.007(3)
C11 0.043(4) 0.028(3) 0.031(4) 0.002(3) 0.000(3) 0.005(3)
C12 0.036(4) 0.035(3) 0.050(5) -0.000(3) 0.019(3) 0.003(3)
C13 0.035(4) 0.050(4) 0.034(4) -0.004(3) -0.006(3) 0.001(3)
C14 0.058(5) 0.046(4) 0.044(5) 0.005(4) -0.015(4) 0.014(4)
C15 0.071(5) 0.032(3) 0.031(4) 0.001(3) 0.006(4) -0.007(3)
C17 0.047(4) 0.031(3) 0.038(4) 0.005(3) -0.015(3) -0.017(3)
C18 0.059(5) 0.042(4) 0.032(4) 0.005(3) 0.002(4) 0.004(3)
C19 0.034(4) 0.063(5) 0.048(5) -0.021(3) 0.015(4) -0.016(4)
C20 0.039(4) 0.038(3) 0.045(4) 0.005(3) -0.003(3) -0.026(3)
C21 0.035(4) 0.074(5) 0.043(5) 0.002(4) -0.004(3) -0.004(4)
C22 0.064(6) 0.054(5) 0.062(6) 0.013(4) -0.025(5) -0.029(4)
C24 0.064(5) 0.042(4) 0.066(6) -0.011(4) 0.001(5) -0.019(4)
C25 0.062(5) 0.090(7) 0.038(5) -0.034(5) 0.014(4) 0.003(4)
C26 0.076(6) 0.058(5) 0.040(5) -0.017(4) 0.001(4) -0.014(4)

loop_
_atom_type_symbol
_atom_type_description
_atom_type_scat_dispersion_real
_atom_type_scat_dispersion_imag
_atom_type_scat_source
C C 0.0000 0.0000
;
International Tables for Crystallography
(Vol. C, Tables 4.2.6.8 and 6.1.1.4)
;
O O 0.0000 0.0000
;
International Tables for Crystallography
(Vol. C, Tables 4.2.6.8 and 6.1.1.4)
;
N N 0.0000 0.0000
;
International Tables for Crystallography
(Vol. C, Tables 4.2.6.8 and 6.1.1.4)
;
Ni Ni 0.0000 0.0000
;
International Tables for Crystallography
(Vol. C, Tables 4.2.6.8 and 6.1.1.4)
;
S S 0.0000 0.0000
;
International Tables for Crystallography
(Vol. C, Tables 4.2.6.8 and 6.1.1.4)
;

loop_
_geom_angle_atom_site_label_1
_geom_angle_atom_site_label_2
_geom_angle_atom_site_label_3
_geom_angle
_geom_angle_publ_flag
_geom_angle_site_symmetry_1
_geom_angle_site_symmetry_2
_geom_angle_site_symmetry_3
S1 Ni1 S2 92.35(7) yes . . .
S1 Ni1 S3 176.96(8) yes . . .
S1 Ni1 S4 88.28(7) yes . . .
S2 Ni1 S3 88.85(7) yes . . .
S2 Ni1 S4 173.87(8) yes . . .
S3 Ni1 S4 90.82(7) yes . . .
Ni1 S1 C10 104.6(2) yes . . .
Ni1 S2 C5 104.5(2) yes . . .
Ni1 S3 C2 105.0(2) yes . . .
Ni1 S4 C2 105.5(2) yes . . 3_756
O23 S16 C24 105.1(4) yes . . .
O23 S16 C26 106.6(4) yes . . .
C24 S16 C26 98.2(4) yes . . .
C3 N1 C6 112.8(4) yes . . .
C3 N1 C7 107.6(4) yes . . .
C3 N1 C8 108.9(5) yes . . .
C6 N1 C7 108.6(4) yes . . .
C6 N1 C8 107.8(5) yes . . .
C7 N1 C8 111.1(4) yes . . .
C10 N3 C15 115.5(6) yes . . .
C5 N28 C18 115.7(6) yes . . .
S3 C2 S4 121.6(4) yes . . 3_756
S3 C2 C2 119.6(5) yes . . 3_756
S4 C2 C2 118.8(5) yes 3_756 . 3_756
N1 C3 C4 112.4(5) yes . . .
C3 C4 C11 109.0(5) yes . . .
S2 C5 N28 118.6(5) yes . . .
S2 C5 C10 118.6(5) yes . . .
N28 C5 C10 122.7(6) yes . . .
N1 C6 C9 114.1(5) yes . . .
N1 C7 C17 114.4(5) yes . . .
N1 C8 C12 112.7(5) yes . . .
C6 C9 C13 106.5(5) yes . . .
S1 C10 N3 118.8(5) yes . . .
S1 C10 C5 119.8(5) yes . . .
N3 C10 C5 121.4(6) yes . . .
C4 C11 C14 112.0(6) yes . . .
C8 C12 C19 106.7(5) yes . . .
C9 C13 C21 111.1(6) yes . . .
N3 C15 C18 122.2(6) yes . . .
C7 C17 C20 108.5(5) yes . . .
N28 C18 C15 122.3(7) yes . . .
C12 C19 C25 111.2(6) yes . . .
C17 C20 C22 113.6(6) yes . . .

loop_
_geom_bond_atom_site_label_1
_geom_bond_atom_site_label_2
_geom_bond_distance
_geom_bond_publ_flag
_geom_bond_site_symmetry_1
_geom_bond_site_symmetry_2
Ni1 S1 2.1409(19) yes . .
Ni1 S2 2.1397(19) yes . .
Ni1 S3 2.1567(18) yes . .
Ni1 S4 2.1472(18) yes . .
S1 C10 1.723(7) yes . .
S2 C5 1.743(6) yes . .
S3 C2 1.686(6) yes . .
S4 C2 1.691(6) yes . 3_756
S16 O23 1.499(7) yes . .
S16 C24 1.788(8) yes . .
S16 C26 1.788(10) yes . .
N1 C3 1.506(7) yes . .
N1 C6 1.516(8) yes . .
N1 C7 1.546(8) yes . .
N1 C8 1.523(8) yes . .
N3 C10 1.337(8) yes . .
N3 C15 1.365(10) yes . .
N28 C5 1.325(9) yes . .
N28 C18 1.350(9) yes . .
C2 C2 1.417(9) yes . 3_756
C3 C4 1.554(8) yes . .
C4 C11 1.546(9) yes . .
C5 C10 1.397(10) yes . .
C6 C9 1.522(9) yes . .
C7 C17 1.497(9) yes . .
C8 C12 1.524(9) yes . .
C9 C13 1.539(9) yes . .
C11 C14 1.525(10) yes . .
C12 C19 1.548(10) yes . .
C13 C21 1.532(11) yes . .
C15 C18 1.360(12) yes . .
C17 C20 1.513(10) yes . .
C19 C25 1.515(12) yes . .
C20 C22 1.532(11) yes . .

loop_
_geom_contact_atom_site_label_1
_geom_contact_atom_site_label_2
_geom_contact_distance
_geom_contact_publ_flag
_geom_contact_site_symmetry_1
_geom_contact_site_symmetry_2
N3 N28 2.810(9) no . .
C3 C9 2.954(9) no . .
C3 C14 3.133(9) no . .
C3 C17 3.062(9) no . .
C4 C6 2.979(8) no . .
C4 C8 3.025(9) no . .
C4 C9 3.378(9) no . .
C5 C15 2.653(9) no . .
C6 C12 2.929(9) no . .
C7 C9 3.103(9) no . .
C7 C12 3.026(10) no . .
C8 C17 2.959(10) no . .
C10 C18 2.667(10) no . .
C12 C17 3.481(11) no . .
S3 C4 3.584(7) no . .
S16 C14 3.511(8) no . .
O23 C6 3.289(9) no . 4_555
O23 C7 3.282(9) no . 4_555
O23 C24 3.400(11) no . 3_757
N3 C9 3.507(9) no . 4_554
N28 C8 3.483(8) no . 4_454
C4 S3 3.584(7) no . .
C6 O23 3.289(9) no . 4_454
C7 O23 3.282(9) no . 4_454
C8 N28 3.483(8) no . 4_555
C9 N3 3.507(9) no . 4_455
C11 C20 3.534(9) no . 2_646
C14 S16 3.511(8) no . .
C19 C21 3.554(11) no . 1_655
C20 C11 3.534(9) no . 2_656
C21 C19 3.554(11) no . 1_455
C24 O23 3.400(11) no . 3_757

loop_
_geom_torsion_atom_site_label_1
_geom_torsion_atom_site_label_2
_geom_torsion_atom_site_label_3
_geom_torsion_atom_site_label_4
_geom_torsion
_geom_torsion_publ_flag
_geom_torsion_site_symmetry_1
_geom_torsion_site_symmetry_2
_geom_torsion_site_symmetry_3
_geom_torsion_site_symmetry_4
S1 Ni1 S2 C5 -2.27(9) no . . . .
S2 Ni1 S1 C10 2.06(9) no . . . .
S1 Ni1 S4 C2 179.42(9) no . . . 3_756
S4 Ni1 S1 C10 -171.84(8) no . . . .
S2 Ni1 S3 C2 -170.00(9) no . . . .
S3 Ni1 S2 C5 -179.48(9) no . . . .
S3 Ni1 S4 C2 -3.48(9) no . . . 3_756
S4 Ni1 S3 C2 3.88(9) no . . . .
Ni1 S1 C10 N3 178.7(4) no . . . .
Ni1 S1 C10 C5 -1.3(5) no . . . .
Ni1 S2 C5 N28 -177.8(4) no . . . .
Ni1 S2 C5 C10 2.1(5) no . . . .
Ni1 S3 C2 S4 177.4(3) no . . . 3_756
Ni1 S3 C2 C2 -3.7(5) no . . . 3_756
Ni1 S4 C2 S3 -176.7(3) no . . 3_756 3_756
Ni1 S4 C2 C2 2.3(5) no . . 3_756 .
C3 N1 C6 C9 48.8(6) no . . . .
C6 N1 C3 C4 54.0(6) no . . . .
C3 N1 C7 C17 69.0(6) no . . . .
C7 N1 C3 C4 173.8(4) no . . . .
C3 N1 C8 C12 -178.6(4) no . . . .
C8 N1 C3 C4 -65.7(6) no . . . .
C6 N1 C7 C17 -168.6(4) no . . . .
C7 N1 C6 C9 -70.5(5) no . . . .
C6 N1 C8 C12 58.7(5) no . . . .
C8 N1 C6 C9 169.0(4) no . . . .
C7 N1 C8 C12 -60.2(6) no . . . .
C8 N1 C7 C17 -50.1(6) no . . . .
C10 N3 C15 C18 1.2(10) no . . . .
C15 N3 C10 S1 -179.4(5) no . . . .
C15 N3 C10 C5 0.6(9) no . . . .
C5 N28 C18 C15 2.9(10) no . . . .
C18 N28 C5 S2 178.8(5) no . . . .
C18 N28 C5 C10 -1.1(9) no . . . .
S3 C2 C2 S3 180.0(4) no . . 3_756 3_756
S3 C2 C2 S4 1.0(8) no . . 3_756 .
S4 C2 C2 S3 -1.0(8) no 3_756 . 3_756 3_756
S4 C2 C2 S4 180.0(4) no 3_756 . 3_756 .
N1 C3 C4 C11 -170.8(4) no . . . .
C3 C4 C11 C14 -72.9(6) no . . . .
S2 C5 C10 S1 -0.5(8) no . . . .
S2 C5 C10 N3 179.5(4) no . . . .
N28 C5 C10 S1 179.3(5) no . . . .
N28 C5 C10 N3 -0.7(10) no . . . .
N1 C6 C9 C13 176.0(4) no . . . .
N1 C7 C17 C20 176.1(4) no . . . .
N1 C8 C12 C19 169.5(4) no . . . .
C6 C9 C13 C21 174.3(5) no . . . .
C8 C12 C19 C25 173.5(5) no . . . .
N3 C15 C18 N28 -3.2(11) no . . . .
C7 C17 C20 C22 176.9(5) no . . . .
